data_1567161
loop_
_publ_author_name
'Zafar, Mohammad'
'Ahmad, Asif'
'Saha, Suvam'
'Ramalakshmi, Rongala'
'Roisnel, Thierry'
'Ghosh, Sundargopal'

_publ_section_title
;
 Cooperative B--H bond activation: dual site borane activation by redox
 active \k2-N,S-chelated complexes
;
_journal_issue 29
_journal_name_full 'Chemical Science'
_journal_page_first 8567
_journal_page_last 8575
_journal_paper_doi 10.1039/D2SC00907B
_journal_volume 13
_journal_year 2022
_chemical_formula_sum 'C29 H29 B2 Cl2 N2 P Ru S3'
_chemical_formula_weight 726.28
_chemical_name_systematic 'RuBMP B2S'
_space_group_crystal_system monoclinic
_space_group_IT_number 14
_space_group_name_Hall '-P 2yn'
_space_group_name_H-M_alt 'P 1 21/n 1'
_atom_sites_solution_hydrogens mixed
_audit_block_doi 10.5517/ccdc.csd.cc29d7pn
_audit_creation_method SHELXL-2014/7
_audit_update_record
;
2021-12-07 deposited with the CCDC.	2022-06-23 downloaded from the CCDC.
;
_cell_angle_alpha 90
_cell_angle_beta 94.6068(17)
_cell_angle_gamma 90
_cell_formula_units_Z 4
_cell_length_a 9.9824(3)
_cell_length_b 23.4742(9)
_cell_length_c 13.6413(6)
_cell_measurement_reflns_used 5901
_cell_measurement_temperature 296(2)
_cell_measurement_theta_max 25.47
_cell_measurement_theta_min 2.29
_cell_volume 3186.2(2)
_computing_cell_refinement 'Bruker SAINT'
_computing_data_collection 'Bruker APEX2'
_computing_data_reduction 'Bruker SAINT'
_computing_molecular_graphics 'Bruker SHELXTL'
_computing_publication_material 'Bruker SHELXTL'
_computing_structure_refinement 'SHELXL-2014/7 (Sheldrick, 2014)'
_computing_structure_solution 'SHELXS-97 (Sheldrick 2008)'
_diffrn_ambient_temperature 296(2)
_diffrn_measured_fraction_theta_full 1.000
_diffrn_measured_fraction_theta_max 1.000
_diffrn_measurement_device_type 'Bruker APEX-II CCD'
_diffrn_measurement_method '\f and \w scans'
_diffrn_radiation_type MoK\a
_diffrn_radiation_wavelength 0.71073
_diffrn_reflns_av_R_equivalents 0.0464
_diffrn_reflns_av_unetI/netI 0.0415
_diffrn_reflns_Laue_measured_fraction_full 1.000
_diffrn_reflns_Laue_measured_fraction_max 1.000
_diffrn_reflns_limit_h_max 11
_diffrn_reflns_limit_h_min -11
_diffrn_reflns_limit_k_max 26
_diffrn_reflns_limit_k_min -27
_diffrn_reflns_limit_l_max 16
_diffrn_reflns_limit_l_min -16
_diffrn_reflns_number 26229
_diffrn_reflns_point_group_measured_fraction_full 1.000
_diffrn_reflns_point_group_measured_fraction_max 1.000
_diffrn_reflns_theta_full 25.000
_diffrn_reflns_theta_max 25.000
_diffrn_reflns_theta_min 1.731
_exptl_absorpt_coefficient_mu 0.930
_exptl_absorpt_correction_T_max 0.913
_exptl_absorpt_correction_T_min 0.801
_exptl_absorpt_correction_type multi-scan
_exptl_absorpt_process_details 'SADABS V2014/5(Bruker AXS.Inc)'
_exptl_crystal_colour brown
_exptl_crystal_density_diffrn 1.514
_exptl_crystal_description Rectangular
_exptl_crystal_F_000 1472
_exptl_crystal_size_max 0.250
_exptl_crystal_size_mid 0.220
_exptl_crystal_size_min 0.100
_refine_diff_density_max 0.779
_refine_diff_density_min -0.841
_refine_diff_density_rms 0.069
_refine_ls_extinction_method none
_refine_ls_goodness_of_fit_ref 1.013
_refine_ls_hydrogen_treatment mixed
_refine_ls_matrix_type full
_refine_ls_number_parameters 377
_refine_ls_number_reflns 5602
_refine_ls_number_restraints 0
_refine_ls_restrained_S_all 1.013
_refine_ls_R_factor_all 0.0508
_refine_ls_R_factor_gt 0.0338
_refine_ls_shift/su_max 0.001
_refine_ls_shift/su_mean 0.000
_refine_ls_structure_factor_coef Fsqd
_refine_ls_weighting_details 'w=1/[\s^2^(Fo^2^)+(0.0213P)^2^+3.9061P] where P=(Fo^2^+2Fc^2^)/3'
_refine_ls_weighting_scheme calc
_refine_ls_wR_factor_gt 0.0659
_refine_ls_wR_factor_ref 0.0740
_reflns_Friedel_coverage 0.000
_reflns_number_gt 4342
_reflns_number_total 5602
_reflns_threshold_expression 'I > 2\s(I)'
_cod_data_source_file d2sc00907b2.cif
_cod_data_source_block B2S
_cod_depositor_comments 'Adding full bibliography for 1567161--1567164.cif.'
_cod_original_sg_symbol_H-M 'P 21/n'
_cod_database_code 1567161
_shelx_shelxl_version_number 2014/7
_shelx_space_group_comment
; 
The symmetry employed for this shelxl refinement is uniquely defined 
by the following loop, which should always be used as a source of 
symmetry information in preference to the above space-group names. 
They are only intended as comments. 
;
_shelx_estimated_absorpt_t_min 0.801
_shelx_estimated_absorpt_t_max 0.913

loop_
_space_group_symop_operation_xyz
'x, y, z'
'-x+1/2, y+1/2, -z+1/2'
'-x, -y, -z'
'x-1/2, -y-1/2, z-1/2'

loop_
_atom_site_label
_atom_site_type_symbol
_atom_site_fract_x
_atom_site_fract_y
_atom_site_fract_z
_atom_site_U_iso_or_equiv
_atom_site_adp_type
_atom_site_occupancy
_atom_site_site_symmetry_order
_atom_site_calc_flag
_atom_site_refinement_flags_posn
_atom_site_refinement_flags_adp
_atom_site_refinement_flags_occupancy
_atom_site_disorder_assembly
_atom_site_disorder_group
B1 B 0.6706(4) -0.00438(17) 0.1114(3) 0.0358(9) Uani 1 1 d . . . . .
B2 B 0.4685(4) 0.03042(18) 0.2367(3) 0.0375(10) Uani 1 1 d . . . . .
C1 C 0.9169(3) 0.02329(15) 0.1381(2) 0.0365(8) Uani 1 1 d . . . . .
C2 C 1.0537(4) 0.00840(18) 0.1373(3) 0.0500(10) Uani 1 1 d . . . . .
H2 H 1.1194 0.0347 0.1585 0.060 Uiso 1 1 calc R U . . .
C3 C 1.0907(4) -0.0436(2) 0.1061(3) 0.0604(12) Uani 1 1 d . . . . .
H3 H 1.1813 -0.0527 0.1058 0.073 Uiso 1 1 calc R U . . .
C4 C 0.9935(4) -0.08309(18) 0.0746(3) 0.0595(12) Uani 1 1 d . . . . .
H4 H 1.0179 -0.1191 0.0540 0.071 Uiso 1 1 calc R U . . .
C5 C 0.8616(4) -0.06822(16) 0.0742(3) 0.0488(10) Uani 1 1 d . . . . .
H5 H 0.7960 -0.0943 0.0520 0.059 Uiso 1 1 calc R U . . .
C6 C 0.3441(4) 0.02428(18) 0.3888(3) 0.0549(11) Uani 1 1 d . . . . .
H6 H 0.2992 -0.0065 0.3584 0.066 Uiso 1 1 calc R U . . .
C7 C 0.3158(5) 0.0392(2) 0.4810(3) 0.0683(13) Uani 1 1 d . . . . .
H7 H 0.2538 0.0185 0.5138 0.082 Uiso 1 1 calc R U . . .
C8 C 0.3802(5) 0.0857(2) 0.5255(3) 0.0704(14) Uani 1 1 d . . . . .
H8 H 0.3602 0.0970 0.5880 0.084 Uiso 1 1 calc R U . . .
C9 C 0.4731(4) 0.11463(18) 0.4777(3) 0.0585(11) Uani 1 1 d . . . . .
H9 H 0.5164 0.1459 0.5076 0.070 Uiso 1 1 calc R U . . .
C10 C 0.5043(4) 0.09771(15) 0.3830(3) 0.0409(9) Uani 1 1 d . . . . .
C11 C 0.4134(3) 0.18568(14) 0.0724(2) 0.0296(7) Uani 1 1 d . . . . .
C12 C 0.3249(3) 0.17188(15) 0.1429(3) 0.0411(9) Uani 1 1 d . . . . .
H12 H 0.3565 0.1519 0.1989 0.049 Uiso 1 1 calc R U . . .
C13 C 0.1914(4) 0.18748(17) 0.1309(3) 0.0511(10) Uani 1 1 d . . . . .
H13 H 0.1337 0.1779 0.1786 0.061 Uiso 1 1 calc R U . . .
C14 C 0.1435(4) 0.21709(18) 0.0489(3) 0.0556(11) Uani 1 1 d . . . . .
H14 H 0.0534 0.2274 0.0407 0.067 Uiso 1 1 calc R U . . .
C15 C 0.2287(4) 0.23144(18) -0.0211(3) 0.0558(11) Uani 1 1 d . . . . .
H15 H 0.1964 0.2517 -0.0767 0.067 Uiso 1 1 calc R U . . .
C16 C 0.3634(3) 0.21572(15) -0.0093(3) 0.0417(9) Uani 1 1 d . . . . .
H16 H 0.4204 0.2256 -0.0572 0.050 Uiso 1 1 calc R U . . .
C17 C 0.6642(3) 0.23071(13) 0.1533(2) 0.0300(7) Uani 1 1 d . . . . .
C18 C 0.5888(4) 0.27854(15) 0.1712(3) 0.0438(9) Uani 1 1 d . . . . .
H18 H 0.4972 0.2791 0.1524 0.053 Uiso 1 1 calc R U . . .
C19 C 0.6498(4) 0.32594(16) 0.2173(3) 0.0545(11) Uani 1 1 d . . . . .
H19 H 0.5982 0.3577 0.2299 0.065 Uiso 1 1 calc R U . . .
C20 C 0.7840(4) 0.32623(17) 0.2439(3) 0.0525(10) Uani 1 1 d . . . . .
H20 H 0.8240 0.3582 0.2740 0.063 Uiso 1 1 calc R U . . .
C21 C 0.8603(4) 0.27911(16) 0.2260(3) 0.0509(10) Uani 1 1 d . . . . .
H21 H 0.9523 0.2793 0.2435 0.061 Uiso 1 1 calc R U . . .
C22 C 0.8005(3) 0.23172(16) 0.1824(3) 0.0442(9) Uani 1 1 d . . . . .
H22 H 0.8525 0.1997 0.1721 0.053 Uiso 1 1 calc R U . . .
C23 C 0.6509(3) 0.17210(13) -0.0314(2) 0.0292(7) Uani 1 1 d . . . . .
C24 C 0.7355(4) 0.21556(16) -0.0589(3) 0.0455(9) Uani 1 1 d . . . . .
H24 H 0.7642 0.2436 -0.0139 0.055 Uiso 1 1 calc R U . . .
C25 C 0.7770(4) 0.21685(19) -0.1542(3) 0.0579(12) Uani 1 1 d . . . . .
H25 H 0.8348 0.2454 -0.1719 0.069 Uiso 1 1 calc R U . . .
C26 C 0.7336(4) 0.17669(19) -0.2213(3) 0.0534(11) Uani 1 1 d . . . . .
H26 H 0.7615 0.1781 -0.2846 0.064 Uiso 1 1 calc R U . . .
C27 C 0.6487(4) 0.13416(16) -0.1956(3) 0.0450(9) Uani 1 1 d . . . . .
H27 H 0.6182 0.1071 -0.2420 0.054 Uiso 1 1 calc R U . . .
C28 C 0.6083(3) 0.13139(15) -0.1008(2) 0.0367(8) Uani 1 1 d . . . . .
H28 H 0.5522 0.1020 -0.0836 0.044 Uiso 1 1 calc R U . . .
C29 C 0.9551(6) 0.0926(3) 0.4369(4) 0.115(2) Uani 1 1 d . . . . .
H29A H 0.8666 0.0987 0.4038 0.138 Uiso 1 1 calc R U . . .
H29B H 0.9937 0.0594 0.4076 0.138 Uiso 1 1 calc R U . . .
Cl1 Cl 0.9384(3) 0.07909(11) 0.55774(15) 0.1828(12) Uani 1 1 d . . . . .
Cl2 Cl 1.0543(2) 0.15098(8) 0.41690(14) 0.1244(6) Uani 1 1 d . . . . .
N1 N 0.8233(3) -0.01558(12) 0.1059(2) 0.0347(7) Uani 1 1 d . . . . .
N2 N 0.4368(3) 0.05317(12) 0.3392(2) 0.0395(7) Uani 1 1 d . . . . .
P1 P 0.59233(8) 0.16648(4) 0.09293(6) 0.02680(19) Uani 1 1 d . . . . .
Ru1 Ru 0.63551(2) 0.08338(2) 0.17650(2) 0.02651(8) Uani 1 1 d . . . . .
S1 S 0.87174(8) 0.08924(4) 0.17744(7) 0.0392(2) Uani 1 1 d . . . . .
S2 S 0.63553(9) -0.01042(4) 0.24812(7) 0.0402(2) Uani 1 1 d . . . . .
S3 S 0.62394(9) 0.13375(4) 0.32475(7) 0.0413(2) Uani 1 1 d . . . . .
H4B H 0.608(3) -0.0327(13) 0.061(2) 0.029(8) Uiso 1 1 d . . . . .
H2B H 0.474(3) 0.0719(12) 0.174(2) 0.029(8) Uiso 1 1 d . . . . .
H3B H 0.638(3) 0.0452(14) 0.074(2) 0.040(9) Uiso 1 1 d . . . . .
H1B H 0.381(3) 0.0057(14) 0.201(2) 0.043(9) Uiso 1 1 d . . . . .

loop_
_atom_site_aniso_label
_atom_site_aniso_U_11
_atom_site_aniso_U_22
_atom_site_aniso_U_33
_atom_site_aniso_U_23
_atom_site_aniso_U_13
_atom_site_aniso_U_12
B1 0.040(2) 0.026(2) 0.042(2) 0.0014(19) 0.0082(19) -0.0019(18)
B2 0.036(2) 0.031(2) 0.046(2) 0.003(2) 0.0107(19) -0.0022(18)
C1 0.0362(18) 0.036(2) 0.038(2) 0.0064(17) 0.0068(15) 0.0061(16)
C2 0.037(2) 0.053(3) 0.061(3) 0.006(2) 0.0088(18) 0.0087(19)
C3 0.047(2) 0.067(3) 0.069(3) 0.017(2) 0.015(2) 0.029(2)
C4 0.072(3) 0.043(3) 0.068(3) 0.015(2) 0.030(2) 0.028(2)
C5 0.068(3) 0.032(2) 0.049(2) 0.0054(18) 0.020(2) 0.0082(19)
C6 0.051(2) 0.048(3) 0.069(3) 0.012(2) 0.027(2) 0.0003(19)
C7 0.076(3) 0.067(3) 0.068(3) 0.017(3) 0.042(3) 0.004(3)
C8 0.097(4) 0.071(3) 0.048(3) 0.005(3) 0.039(3) 0.014(3)
C9 0.084(3) 0.054(3) 0.040(2) -0.001(2) 0.020(2) 0.004(2)
C10 0.049(2) 0.038(2) 0.038(2) 0.0047(17) 0.0117(17) 0.0075(17)
C11 0.0268(16) 0.0261(18) 0.0363(19) -0.0037(15) 0.0044(14) 0.0016(14)
C12 0.0356(19) 0.044(2) 0.045(2) 0.0032(18) 0.0086(16) 0.0058(17)
C13 0.036(2) 0.055(3) 0.064(3) -0.001(2) 0.0177(19) 0.0020(19)
C14 0.0305(19) 0.062(3) 0.074(3) -0.012(2) 0.001(2) 0.0119(19)
C15 0.047(2) 0.063(3) 0.056(3) 0.004(2) -0.007(2) 0.021(2)
C16 0.040(2) 0.043(2) 0.042(2) 0.0049(18) 0.0036(16) 0.0081(17)
C17 0.0349(18) 0.0228(18) 0.0329(18) 0.0023(15) 0.0059(14) -0.0032(14)
C18 0.044(2) 0.037(2) 0.049(2) -0.0064(19) -0.0037(17) 0.0045(17)
C19 0.070(3) 0.032(2) 0.059(3) -0.014(2) -0.005(2) 0.011(2)
C20 0.071(3) 0.035(2) 0.050(2) -0.0060(19) -0.005(2) -0.014(2)
C21 0.047(2) 0.043(2) 0.062(3) -0.002(2) -0.0029(19) -0.0138(19)
C22 0.0366(19) 0.034(2) 0.062(3) -0.0060(19) 0.0016(18) -0.0033(16)
C23 0.0274(16) 0.0275(19) 0.0336(18) 0.0060(15) 0.0071(14) 0.0051(14)
C24 0.048(2) 0.045(2) 0.045(2) 0.0051(19) 0.0100(18) -0.0063(18)
C25 0.058(3) 0.062(3) 0.056(3) 0.018(2) 0.020(2) -0.012(2)
C26 0.057(2) 0.064(3) 0.042(2) 0.012(2) 0.016(2) 0.011(2)
C27 0.056(2) 0.043(2) 0.036(2) -0.0011(18) 0.0042(18) 0.0182(19)
C28 0.0379(19) 0.032(2) 0.041(2) 0.0065(17) 0.0058(16) 0.0035(16)
C29 0.113(5) 0.141(6) 0.086(4) -0.004(4) -0.026(4) -0.025(4)
Cl1 0.241(3) 0.203(2) 0.1045(15) -0.0261(15) 0.0125(16) -0.122(2)
Cl2 0.1535(16) 0.0930(13) 0.1232(14) -0.0047(10) -0.0112(12) -0.0164(11)
N1 0.0382(15) 0.0285(16) 0.0391(17) 0.0025(13) 0.0127(13) 0.0053(13)
N2 0.0400(16) 0.0346(18) 0.0463(18) 0.0071(15) 0.0177(14) 0.0018(14)
P1 0.0252(4) 0.0246(5) 0.0309(5) 0.0009(4) 0.0045(3) -0.0004(3)
Ru1 0.02630(13) 0.02394(15) 0.02956(15) 0.00165(12) 0.00388(10) -0.00052(11)
S1 0.0290(4) 0.0363(5) 0.0523(6) -0.0044(4) 0.0034(4) -0.0017(4)
S2 0.0478(5) 0.0297(5) 0.0452(5) 0.0103(4) 0.0167(4) 0.0052(4)
S3 0.0497(5) 0.0392(6) 0.0357(5) -0.0052(4) 0.0076(4) -0.0076(4)

loop_
_atom_type_symbol
_atom_type_description
_atom_type_scat_dispersion_real
_atom_type_scat_dispersion_imag
_atom_type_scat_source
C C 0.0033 0.0016 'International Tables Vol C Tables 4.2.6.8 and 6.1.1.4'
H H 0.0000 0.0000 'International Tables Vol C Tables 4.2.6.8 and 6.1.1.4'
B B 0.0013 0.0007 'International Tables Vol C Tables 4.2.6.8 and 6.1.1.4'
N N 0.0061 0.0033 'International Tables Vol C Tables 4.2.6.8 and 6.1.1.4'
S S 0.1246 0.1234 'International Tables Vol C Tables 4.2.6.8 and 6.1.1.4'
Ru Ru -1.2594 0.8363 'International Tables Vol C Tables 4.2.6.8 and 6.1.1.4'
Cl Cl 0.1484 0.1585 'International Tables Vol C Tables 4.2.6.8 and 6.1.1.4'
P P 0.1023 0.0942 'International Tables Vol C Tables 4.2.6.8 and 6.1.1.4'

loop_
_geom_angle_atom_site_label_1
_geom_angle_atom_site_label_2
_geom_angle_atom_site_label_3
_geom_angle
_geom_angle_site_symmetry_1
_geom_angle_site_symmetry_3
_geom_angle_publ_flag
N1 B1 S2 106.8(3) . . ?
N1 B1 Ru1 110.7(2) . . ?
S2 B1 Ru1 69.21(13) . . ?
N1 B1 H4B 112.1(15) . . ?
S2 B1 H4B 114.5(15) . . ?
Ru1 B1 H4B 133.1(15) . . ?
N1 B1 H3B 110.3(13) . . ?
S2 B1 H3B 112.8(13) . . ?
Ru1 B1 H3B 46.0(13) . . ?
H4B B1 H3B 100(2) . . ?
N2 B2 S2 109.7(3) . . ?
N2 B2 Ru1 110.1(2) . . ?
S2 B2 Ru1 69.31(12) . . ?
N2 B2 H2B 111.1(13) . . ?
S2 B2 H2B 110.1(12) . . ?
Ru1 B2 H2B 44.3(12) . . ?
N2 B2 H1B 110.9(16) . . ?
S2 B2 H1B 114.6(17) . . ?
Ru1 B2 H1B 133.6(16) . . ?
H2B B2 H1B 100(2) . . ?
N1 C1 C2 118.3(3) . . ?
N1 C1 S1 121.3(2) . . ?
C2 C1 S1 120.4(3) . . ?
C3 C2 C1 121.0(4) . . ?
C3 C2 H2 119.5 . . ?
C1 C2 H2 119.5 . . ?
C2 C3 C4 119.9(4) . . ?
C2 C3 H3 120.0 . . ?
C4 C3 H3 120.0 . . ?
C5 C4 C3 118.8(4) . . ?
C5 C4 H4 120.6 . . ?
C3 C4 H4 120.6 . . ?
C4 C5 N1 121.6(4) . . ?
C4 C5 H5 119.2 . . ?
N1 C5 H5 119.2 . . ?
C7 C6 N2 122.0(4) . . ?
C7 C6 H6 119.0 . . ?
N2 C6 H6 119.0 . . ?
C6 C7 C8 119.1(4) . . ?
C6 C7 H7 120.4 . . ?
C8 C7 H7 120.4 . . ?
C9 C8 C7 119.7(4) . . ?
C9 C8 H8 120.2 . . ?
C7 C8 H8 120.2 . . ?
C8 C9 C10 120.6(4) . . ?
C8 C9 H9 119.7 . . ?
C10 C9 H9 119.7 . . ?
N2 C10 C9 118.8(3) . . ?
N2 C10 S3 121.2(3) . . ?
C9 C10 S3 120.0(3) . . ?
C16 C11 C12 117.9(3) . . ?
C16 C11 P1 122.1(2) . . ?
C12 C11 P1 119.9(3) . . ?
C13 C12 C11 121.1(3) . . ?
C13 C12 H12 119.5 . . ?
C11 C12 H12 119.5 . . ?
C14 C13 C12 120.1(3) . . ?
C14 C13 H13 120.0 . . ?
C12 C13 H13 120.0 . . ?
C13 C14 C15 119.9(3) . . ?
C13 C14 H14 120.1 . . ?
C15 C14 H14 120.1 . . ?
C14 C15 C16 120.1(4) . . ?
C14 C15 H15 119.9 . . ?
C16 C15 H15 119.9 . . ?
C11 C16 C15 120.9(3) . . ?
C11 C16 H16 119.5 . . ?
C15 C16 H16 119.5 . . ?
C18 C17 C22 118.1(3) . . ?
C18 C17 P1 123.1(3) . . ?
C22 C17 P1 118.8(2) . . ?
C17 C18 C19 120.2(3) . . ?
C17 C18 H18 119.9 . . ?
C19 C18 H18 119.9 . . ?
C20 C19 C18 120.7(4) . . ?
C20 C19 H19 119.7 . . ?
C18 C19 H19 119.7 . . ?
C19 C20 C21 119.8(4) . . ?
C19 C20 H20 120.1 . . ?
C21 C20 H20 120.1 . . ?
C22 C21 C20 120.0(4) . . ?
C22 C21 H21 120.0 . . ?
C20 C21 H21 120.0 . . ?
C21 C22 C17 121.3(3) . . ?
C21 C22 H22 119.4 . . ?
C17 C22 H22 119.4 . . ?
C28 C23 C24 118.6(3) . . ?
C28 C23 P1 118.4(2) . . ?
C24 C23 P1 122.9(3) . . ?
C25 C24 C23 119.8(4) . . ?
C25 C24 H24 120.1 . . ?
C23 C24 H24 120.1 . . ?
C26 C25 C24 120.6(4) . . ?
C26 C25 H25 119.7 . . ?
C24 C25 H25 119.7 . . ?
C25 C26 C27 120.1(4) . . ?
C25 C26 H26 119.9 . . ?
C27 C26 H26 119.9 . . ?
C26 C27 C28 120.2(4) . . ?
C26 C27 H27 119.9 . . ?
C28 C27 H27 119.9 . . ?
C23 C28 C27 120.5(3) . . ?
C23 C28 H28 119.7 . . ?
C27 C28 H28 119.7 . . ?
Cl1 C29 Cl2 113.8(3) . . ?
Cl1 C29 H29A 108.8 . . ?
Cl2 C29 H29A 108.8 . . ?
Cl1 C29 H29B 108.8 . . ?
Cl2 C29 H29B 108.8 . . ?
H29A C29 H29B 107.7 . . ?
C1 N1 C5 120.4(3) . . ?
C1 N1 B1 121.6(3) . . ?
C5 N1 B1 117.8(3) . . ?
C10 N2 C6 119.7(3) . . ?
C10 N2 B2 122.1(3) . . ?
C6 N2 B2 118.0(3) . . ?
C17 P1 C11 101.92(14) . . ?
C17 P1 C23 102.29(14) . . ?
C11 P1 C23 102.59(14) . . ?
C17 P1 Ru1 115.23(11) . . ?
C11 P1 Ru1 115.27(11) . . ?
C23 P1 Ru1 117.37(10) . . ?
B1 Ru1 P1 127.31(11) . . ?
B1 Ru1 B2 77.74(14) . . ?
P1 Ru1 B2 122.04(11) . . ?
B1 Ru1 S3 143.86(11) . . ?
P1 Ru1 S3 88.83(3) . . ?
B2 Ru1 S3 82.92(11) . . ?
B1 Ru1 S1 82.55(10) . . ?
P1 Ru1 S1 95.82(3) . . ?
B2 Ru1 S1 141.91(11) . . ?
S3 Ru1 S1 94.82(3) . . ?
B1 Ru1 S2 48.49(10) . . ?
P1 Ru1 S2 167.81(3) . . ?
B2 Ru1 S2 48.17(10) . . ?
S3 Ru1 S2 96.26(3) . . ?
S1 Ru1 S2 94.79(3) . . ?
B1 Ru1 H2B 91.4(10) . . ?
P1 Ru1 H2B 89.1(10) . . ?
B2 Ru1 H2B 33.9(10) . . ?
S3 Ru1 H2B 89.2(10) . . ?
S1 Ru1 H2B 173.7(10) . . ?
S2 Ru1 H2B 80.0(10) . . ?
B1 Ru1 H3B 34.2(11) . . ?
P1 Ru1 H3B 93.2(11) . . ?
B2 Ru1 H3B 94.0(10) . . ?
S3 Ru1 H3B 176.9(10) . . ?
S1 Ru1 H3B 87.3(10) . . ?
S2 Ru1 H3B 81.3(11) . . ?
H2B Ru1 H3B 88.5(14) . . ?
C1 S1 Ru1 103.53(12) . . ?
B2 S2 B1 96.25(18) . . ?
B2 S2 Ru1 62.52(12) . . ?
B1 S2 Ru1 62.29(12) . . ?
C10 S3 Ru1 103.59(13) . . ?

loop_
_geom_bond_atom_site_label_1
_geom_bond_atom_site_label_2
_geom_bond_distance
_geom_bond_site_symmetry_2
_geom_bond_publ_flag
B1 N1 1.555(5) . ?
B1 S2 1.930(4) . ?
B1 Ru1 2.281(4) . ?
B1 H4B 1.11(3) . ?
B1 H3B 1.30(3) . ?
B2 N2 1.553(5) . ?
B2 S2 1.919(4) . ?
B2 Ru1 2.285(4) . ?
B2 H2B 1.30(3) . ?
B2 H1B 1.13(3) . ?
C1 N1 1.354(4) . ?
C1 C2 1.410(5) . ?
C1 S1 1.711(4) . ?
C2 C3 1.353(5) . ?
C2 H2 0.9300 . ?
C3 C4 1.386(6) . ?
C3 H3 0.9300 . ?
C4 C5 1.362(5) . ?
C4 H4 0.9300 . ?
C5 N1 1.374(4) . ?
C5 H5 0.9300 . ?
C6 C7 1.356(6) . ?
C6 N2 1.369(4) . ?
C6 H6 0.9300 . ?
C7 C8 1.382(6) . ?
C7 H7 0.9300 . ?
C8 C9 1.359(6) . ?
C8 H8 0.9300 . ?
C9 C10 1.409(5) . ?
C9 H9 0.9300 . ?
C10 N2 1.357(5) . ?
C10 S3 1.710(3) . ?
C11 C16 1.379(5) . ?
C11 C12 1.395(4) . ?
C11 P1 1.842(3) . ?
C12 C13 1.380(5) . ?
C12 H12 0.9300 . ?
C13 C14 1.370(6) . ?
C13 H13 0.9300 . ?
C14 C15 1.371(5) . ?
C14 H14 0.9300 . ?
C15 C16 1.390(5) . ?
C15 H15 0.9300 . ?
C16 H16 0.9300 . ?
C17 C18 1.384(5) . ?
C17 C22 1.387(5) . ?
C17 P1 1.836(3) . ?
C18 C19 1.394(5) . ?
C18 H18 0.9300 . ?
C19 C20 1.359(5) . ?
C19 H19 0.9300 . ?
C20 C21 1.376(5) . ?
C20 H20 0.9300 . ?
C21 C22 1.375(5) . ?
C21 H21 0.9300 . ?
C22 H22 0.9300 . ?
C23 C28 1.387(5) . ?
C23 C24 1.395(4) . ?
C23 P1 1.843(3) . ?
C24 C25 1.395(5) . ?
C24 H24 0.9300 . ?
C25 C26 1.360(6) . ?
C25 H25 0.9300 . ?
C26 C27 1.373(5) . ?
C26 H26 0.9300 . ?
C27 C28 1.387(5) . ?
C27 H27 0.9300 . ?
C28 H28 0.9300 . ?
C29 Cl1 1.700(6) . ?
C29 Cl2 1.725(6) . ?
C29 H29A 0.9700 . ?
C29 H29B 0.9700 . ?
P1 Ru1 2.2830(9) . ?
Ru1 S3 2.3535(9) . ?
Ru1 S1 2.3611(8) . ?
Ru1 S2 2.4090(9) . ?
Ru1 H2B 1.63(3) . ?
Ru1 H3B 1.66(3) . ?

loop_
_geom_torsion_atom_site_label_1
_geom_torsion_atom_site_label_2
_geom_torsion_atom_site_label_3
_geom_torsion_atom_site_label_4
_geom_torsion
_geom_torsion_site_symmetry_1
_geom_torsion_site_symmetry_2
_geom_torsion_site_symmetry_3
_geom_torsion_site_symmetry_4
_geom_torsion_publ_flag
N1 C1 C2 C3 -0.6(5) . . . . ?
S1 C1 C2 C3 -179.8(3) . . . . ?
C1 C2 C3 C4 -0.2(6) . . . . ?
C2 C3 C4 C5 1.1(6) . . . . ?
C3 C4 C5 N1 -1.2(6) . . . . ?
N2 C6 C7 C8 1.4(7) . . . . ?
C6 C7 C8 C9 -1.7(7) . . . . ?
C7 C8 C9 C10 -0.1(7) . . . . ?
C8 C9 C10 N2 2.2(6) . . . . ?
C8 C9 C10 S3 -178.7(4) . . . . ?
C16 C11 C12 C13 0.4(5) . . . . ?
P1 C11 C12 C13 177.8(3) . . . . ?
C11 C12 C13 C14 -0.1(6) . . . . ?
C12 C13 C14 C15 -0.3(6) . . . . ?
C13 C14 C15 C16 0.4(6) . . . . ?
C12 C11 C16 C15 -0.4(5) . . . . ?
P1 C11 C16 C15 -177.6(3) . . . . ?
C14 C15 C16 C11 0.0(6) . . . . ?
C22 C17 C18 C19 -0.1(5) . . . . ?
P1 C17 C18 C19 -179.9(3) . . . . ?
C17 C18 C19 C20 1.0(6) . . . . ?
C18 C19 C20 C21 -0.6(6) . . . . ?
C19 C20 C21 C22 -0.7(6) . . . . ?
C20 C21 C22 C17 1.6(6) . . . . ?
C18 C17 C22 C21 -1.2(5) . . . . ?
P1 C17 C22 C21 178.6(3) . . . . ?
C28 C23 C24 C25 -0.9(5) . . . . ?
P1 C23 C24 C25 179.4(3) . . . . ?
C23 C24 C25 C26 1.3(6) . . . . ?
C24 C25 C26 C27 -0.3(6) . . . . ?
C25 C26 C27 C28 -1.0(6) . . . . ?
C24 C23 C28 C27 -0.3(5) . . . . ?
P1 C23 C28 C27 179.4(3) . . . . ?
C26 C27 C28 C23 1.3(5) . . . . ?
C2 C1 N1 C5 0.5(5) . . . . ?
S1 C1 N1 C5 179.7(3) . . . . ?
C2 C1 N1 B1 175.5(3) . . . . ?
S1 C1 N1 B1 -5.3(4) . . . . ?
C4 C5 N1 C1 0.4(5) . . . . ?
C4 C5 N1 B1 -174.8(3) . . . . ?
S2 B1 N1 C1 -72.8(3) . . . . ?
Ru1 B1 N1 C1 0.8(4) . . . . ?
S2 B1 N1 C5 102.3(3) . . . . ?
Ru1 B1 N1 C5 175.9(2) . . . . ?
C9 C10 N2 C6 -2.5(5) . . . . ?
S3 C10 N2 C6 178.3(3) . . . . ?
C9 C10 N2 B2 -177.8(3) . . . . ?
S3 C10 N2 B2 3.1(5) . . . . ?
C7 C6 N2 C10 0.8(6) . . . . ?
C7 C6 N2 B2 176.2(4) . . . . ?
S2 B2 N2 C10 73.4(4) . . . . ?
Ru1 B2 N2 C10 -1.0(4) . . . . ?
S2 B2 N2 C6 -101.9(3) . . . . ?
Ru1 B2 N2 C6 -176.3(3) . . . . ?
C18 C17 P1 C11 -1.4(3) . . . . ?
C22 C17 P1 C11 178.8(3) . . . . ?
C18 C17 P1 C23 104.5(3) . . . . ?
C22 C17 P1 C23 -75.3(3) . . . . ?
C18 C17 P1 Ru1 -127.0(3) . . . . ?
C22 C17 P1 Ru1 53.2(3) . . . . ?
C16 C11 P1 C17 85.6(3) . . . . ?
C12 C11 P1 C17 -91.7(3) . . . . ?
C16 C11 P1 C23 -20.1(3) . . . . ?
C12 C11 P1 C23 162.7(3) . . . . ?
C16 C11 P1 Ru1 -148.9(3) . . . . ?
C12 C11 P1 Ru1 33.9(3) . . . . ?
C28 C23 P1 C17 -176.4(3) . . . . ?
C24 C23 P1 C17 3.3(3) . . . . ?
C28 C23 P1 C11 -71.0(3) . . . . ?
C24 C23 P1 C11 108.7(3) . . . . ?
C28 C23 P1 Ru1 56.4(3) . . . . ?
C24 C23 P1 Ru1 -123.8(3) . . . . ?
N1 C1 S1 Ru1 6.5(3) . . . . ?
C2 C1 S1 Ru1 -174.3(3) . . . . ?
N2 C10 S3 Ru1 -3.3(3) . . . . ?
C9 C10 S3 Ru1 177.6(3) . . . . ?
